data_4514239
loop_
_publ_author_name
'Song, Heng'
'Ye, Ke'
'Geng, Peiyu'
'Han, Xiao'
'Liao, Rongzhen'
'Tung, Chen-Ho'
'Wang, Wenguang'

_publ_section_title
;
 Activation of Epoxides by a Cooperative Iron--Thiolate Catalyst:
 Intermediacy of Ferrous Alkoxides in Catalytic Hydroboration
;
_journal_issue 11
_journal_name_full 'ACS Catalysis'
_journal_page_first 7709
_journal_paper_doi 10.1021/acscatal.7b02527
_journal_volume 7
_journal_year 2017
_chemical_absolute_configuration ad
_chemical_formula_moiety 'C20 H25 B O3'
_chemical_formula_sum 'C20 H25 B O3'
_chemical_formula_weight 324.21
_chemical_name_systematic
;
 ?
;
_space_group_crystal_system monoclinic
_space_group_IT_number 4
_space_group_name_Hall 'P 2yb'
_space_group_name_H-M_alt 'P 1 21 1'
_symmetry_space_group_name_Hall 'P 2yb'
_symmetry_space_group_name_H-M 'P 1 21 1'
_atom_sites_solution_hydrogens geom
_atom_sites_solution_primary iterative
_audit_creation_date 2017-06-01
_audit_creation_method
;
Olex2 1.2
(compiled 2017.03.28 svn.r3405 for OlexSys, GUI svn.r5337)
;
_cell_angle_alpha 90
_cell_angle_beta 101.110(16)
_cell_angle_gamma 90
_cell_formula_units_Z 4
_cell_length_a 6.468(2)
_cell_length_b 24.149(9)
_cell_length_c 12.121(4)
_cell_measurement_reflns_used 3693
_cell_measurement_temperature 173(2)
_cell_measurement_theta_max 25.994
_cell_measurement_theta_min 2.404
_cell_volume 1857.8(11)
_computing_cell_refinement 'SAINT v8.37A (Bruker, 2015)'
_computing_data_reduction 'SAINT v8.37A (Bruker, 2015)'
_computing_molecular_graphics 'Olex2 (Dolomanov et al., 2009)'
_computing_publication_material 'Olex2 (Dolomanov et al., 2009)'
_computing_structure_refinement 'ShelXL (Sheldrick, 2015)'
_computing_structure_solution
;
Superflip (Palatinus & Chapuis, 2007;Palatinus & van der Lee, 2008;
Palatinus et al., 2012)
;
_diffrn_ambient_temperature 173.15
_diffrn_measured_fraction_theta_full 0.998
_diffrn_measured_fraction_theta_max 0.985
_diffrn_measurement_device_type 'Bruker APEXII'
_diffrn_radiation_type MoK\a
_diffrn_radiation_wavelength 0.710
_diffrn_reflns_av_R_equivalents 0.1340
_diffrn_reflns_av_unetI/netI 0.1270
_diffrn_reflns_Laue_measured_fraction_full 0.998
_diffrn_reflns_Laue_measured_fraction_max 0.985
_diffrn_reflns_limit_h_max 8
_diffrn_reflns_limit_h_min -8
_diffrn_reflns_limit_k_max 31
_diffrn_reflns_limit_k_min -31
_diffrn_reflns_limit_l_max 15
_diffrn_reflns_limit_l_min -14
_diffrn_reflns_number 13268
_diffrn_reflns_point_group_measured_fraction_full 0.999
_diffrn_reflns_point_group_measured_fraction_max 0.986
_diffrn_reflns_theta_full 25.214
_diffrn_reflns_theta_max 27.444
_diffrn_reflns_theta_min 1.685
_exptl_absorpt_coefficient_mu 0.075
_exptl_absorpt_correction_T_max 0.7456
_exptl_absorpt_correction_T_min 0.3495
_exptl_absorpt_correction_type multi-scan
_exptl_absorpt_process_details
;
SADABS-2016/2 (Bruker,2016/2) was used for absorption correction.
wR2(int) was 0.1442 before and 0.0753 after correction.
The Ratio of minimum to maximum transmission is 0.4687.
The \l/2 correction factor is Not present.
;
_exptl_crystal_density_diffrn 1.159
_exptl_crystal_description block
_exptl_crystal_F_000 696
_refine_diff_density_max 0.421
_refine_diff_density_min -0.328
_refine_diff_density_rms 0.080
_refine_ls_abs_structure_details
;
 Refined as an inversion twin.
;
_refine_ls_abs_structure_Flack 1(2)
_refine_ls_extinction_method none
_refine_ls_goodness_of_fit_ref 0.958
_refine_ls_hydrogen_treatment constr
_refine_ls_matrix_type full
_refine_ls_number_parameters 442
_refine_ls_number_reflns 7775
_refine_ls_number_restraints 1
_refine_ls_restrained_S_all 0.958
_refine_ls_R_factor_all 0.1160
_refine_ls_R_factor_gt 0.0839
_refine_ls_shift/su_max 0.007
_refine_ls_shift/su_mean 0.002
_refine_ls_structure_factor_coef Fsqd
_refine_ls_weighting_details 'w=1/[\s^2^(Fo^2^)+(0.1020P)^2^] where P=(Fo^2^+2Fc^2^)/3'
_refine_ls_weighting_scheme calc
_refine_ls_wR_factor_gt 0.1856
_refine_ls_wR_factor_ref 0.2079
_reflns_Friedel_coverage 0.956
_reflns_Friedel_fraction_full 1.000
_reflns_Friedel_fraction_max 0.988
_reflns_number_gt 4853
_reflns_number_total 7775
_reflns_threshold_expression 'I > 2\s(I)'
_cod_data_source_file cs7b02527_si_002.cif
_cod_data_source_block 3i
_cod_depositor_comments 'Adding full bibliography for 4514233--4514239.cif.'
_cod_database_code 4514239
_shelxl_version_number 2013-4
_shelx_space_group_comment
;
The symmetry employed for this shelxl refinement is uniquely defined
by the following loop, which should always be used as a source of
symmetry information in preference to the above space-group names.
They are only intended as comments.
;
_olex2_refinement_description
;
1. Twinned data refinement
 Scales: 0(2)
 1(2)
2. Fixed Uiso
 At 1.2 times of:
  All C(H) groups, All C(H,H) groups
 At 1.5 times of:
  All C(H,H,H) groups
3.a Ternary CH refined with riding coordinates:
 C7(H7), C28(H28)
3.b Secondary CH2 refined with riding coordinates:
 C8(H8A,H8B), C27(H27A,H27B)
3.c Aromatic/amide H refined with riding coordinates:
 C2(H2), C3(H3), C4(H4), C5(H5), C6(H6), C10(H10), C11(H11), C12(H12),
 C13(H13), C14(H14), C22(H22), C23(H23), C24(H24), C25(H25), C26(H26), C30(H30),
  C31(H31), C32(H32), C33(H33), C34(H34)
3.d Idealised Me refined as rotating group:
 C17(H17A,H17B,H17C), C18(H18A,H18B,H18C), C19(H19A,H19B,H19C), C20(H20A,H20B,
 H20C), C35(H35A,H35B,H35C), C36(H36A,H36B,H36C), C38(H38A,H38B,H38C), C39(H39A,
 H39B,H39C)
;
_olex2_submission_special_instructions 'No special instructions were received'

loop_
_space_group_symop_operation_xyz
'x, y, z'
'-x, y+1/2, -z'

loop_
_atom_site_label
_atom_site_type_symbol
_atom_site_fract_x
_atom_site_fract_y
_atom_site_fract_z
_atom_site_U_iso_or_equiv
_atom_site_adp_type
_atom_site_occupancy
_atom_site_site_symmetry_order
_atom_site_calc_flag
_atom_site_refinement_flags_posn
O1 O 0.1696(5) -0.37070(12) 0.2936(3) 0.0382(8) Uani 1 1 d .
O2 O -0.1275(5) -0.31651(13) 0.2200(3) 0.0440(8) Uani 1 1 d .
O3 O 0.1964(5) -0.27915(12) 0.2230(3) 0.0397(8) Uani 1 1 d .
C1 C 0.4852(8) -0.39684(17) 0.4227(4) 0.0341(10) Uani 1 1 d .
C2 C 0.6984(9) -0.3952(2) 0.4570(5) 0.0499(14) Uani 1 1 d .
H2 H 0.7829 -0.3832 0.4077 0.060 Uiso 1 1 calc R
C3 C 0.7903(10) -0.4114(3) 0.5658(5) 0.0605(16) Uani 1 1 d .
H3 H 0.9359 -0.4102 0.5892 0.073 Uiso 1 1 calc R
C4 C 0.6657(9) -0.4292(2) 0.6382(5) 0.0535(15) Uani 1 1 d .
H4 H 0.7270 -0.4404 0.7105 0.064 Uiso 1 1 calc R
C5 C 0.4543(9) -0.4304(2) 0.6049(5) 0.0495(13) Uani 1 1 d .
H5 H 0.3702 -0.4419 0.6547 0.059 Uiso 1 1 calc R
C6 C 0.3617(8) -0.41444(18) 0.4964(4) 0.0411(12) Uani 1 1 d .
H6 H 0.2160 -0.4157 0.4737 0.049 Uiso 1 1 calc R
C7 C 0.3884(8) -0.38205(18) 0.3024(4) 0.0367(11) Uani 1 1 d .
H7 H 0.4589 -0.3492 0.2798 0.044 Uiso 1 1 calc R
C8 C 0.4119(10) -0.4298(2) 0.2244(4) 0.0500(14) Uani 1 1 d .
H8A H 0.3441 -0.4623 0.2482 0.060 Uiso 1 1 calc R
H8B H 0.5604 -0.4381 0.2308 0.060 Uiso 1 1 calc R
C9 C 0.3170(10) -0.41765(19) 0.1020(4) 0.0467(13) Uani 1 1 d .
C10 C 0.4418(11) -0.3950(2) 0.0346(5) 0.0596(16) Uani 1 1 d .
H10 H 0.5840 -0.3884 0.0623 0.072 Uiso 1 1 calc R
C11 C 0.3512(12) -0.3817(3) -0.0780(5) 0.0694(18) Uani 1 1 d .
H11 H 0.4341 -0.3664 -0.1250 0.083 Uiso 1 1 calc R
C12 C 0.1437(13) -0.3910(3) -0.1175(5) 0.067(2) Uani 1 1 d .
H12 H 0.0843 -0.3821 -0.1914 0.081 Uiso 1 1 calc R
C13 C 0.0217(13) -0.4136(3) -0.0491(5) 0.0672(18) Uani 1 1 d .
H13 H -0.1209 -0.4197 -0.0764 0.081 Uiso 1 1 calc R
C14 C 0.1097(11) -0.4275(2) 0.0618(5) 0.0570(15) Uani 1 1 d .
H14 H 0.0267 -0.4436 0.1079 0.068 Uiso 1 1 calc R
C15 C 0.0464(8) -0.24000(19) 0.1609(5) 0.0416(12) Uani 1 1 d .
C16 C -0.1640(8) -0.2582(2) 0.1922(5) 0.0445(12) Uani 1 1 d .
C17 C -0.3548(10) -0.2538(3) 0.1001(7) 0.076(2) Uani 1 1 d .
H17A H -0.3304 -0.2736 0.0351 0.113 Uiso 1 1 calc GR
H17B H -0.3820 -0.2156 0.0810 0.113 Uiso 1 1 calc GR
H17C H -0.4742 -0.2694 0.1252 0.113 Uiso 1 1 calc GR
C18 C -0.2091(15) -0.2316(3) 0.2980(7) 0.093(3) Uani 1 1 d .
H18A H -0.3170 -0.2522 0.3243 0.140 Uiso 1 1 calc GR
H18B H -0.2557 -0.1942 0.2821 0.140 Uiso 1 1 calc GR
H18C H -0.0831 -0.2316 0.3548 0.140 Uiso 1 1 calc GR
C19 C 0.1168(12) -0.1825(2) 0.1959(8) 0.079(2) Uani 1 1 d .
H19A H 0.1321 -0.1791 0.2759 0.118 Uiso 1 1 calc GR
H19B H 0.0139 -0.1564 0.1596 0.118 Uiso 1 1 calc GR
H19C H 0.2496 -0.1752 0.1745 0.118 Uiso 1 1 calc GR
C20 C 0.0484(11) -0.2486(3) 0.0368(5) 0.0667(18) Uani 1 1 d .
H20A H 0.1860 -0.2403 0.0226 0.100 Uiso 1 1 calc GR
H20B H -0.0535 -0.2246 -0.0074 0.100 Uiso 1 1 calc GR
H20C H 0.0140 -0.2865 0.0169 0.100 Uiso 1 1 calc GR
B1 B 0.0823(8) -0.3228(2) 0.2456(4) 0.0309(11) Uani 1 1 d .
O4 O -0.8700(6) -0.10232(12) -0.4757(3) 0.0442(9) Uani 1 1 d .
O5 O -0.5740(5) -0.15701(13) -0.4006(3) 0.0470(9) Uani 1 1 d .
O6 O -0.8993(5) -0.19340(12) -0.4012(3) 0.0392(8) Uani 1 1 d .
C21 C -1.0255(9) -0.0552(2) -0.2868(5) 0.0466(13) Uani 1 1 d .
C22 C -0.8165(11) -0.0444(3) -0.2400(5) 0.0625(17) Uani 1 1 d .
H22 H -0.7293 -0.0295 -0.2850 0.075 Uiso 1 1 calc R
C23 C -0.7348(13) -0.0553(3) -0.1287(6) 0.075(2) Uani 1 1 d .
H23 H -0.5941 -0.0477 -0.0988 0.090 Uiso 1 1 calc R
C24 C -0.8622(13) -0.0771(3) -0.0633(6) 0.079(2) Uani 1 1 d .
H24 H -0.8076 -0.0847 0.0119 0.095 Uiso 1 1 calc R
C25 C -1.0686(12) -0.0881(3) -0.1057(5) 0.0694(18) Uani 1 1 d .
H25 H -1.1546 -0.1025 -0.0595 0.083 Uiso 1 1 calc R
C26 C -1.1498(11) -0.0777(2) -0.2173(5) 0.0573(15) Uani 1 1 d .
H26 H -1.2902 -0.0859 -0.2464 0.069 Uiso 1 1 calc R
C27 C -1.1115(10) -0.04300(19) -0.4068(5) 0.0488(14) Uani 1 1 d .
H27A H -1.0407 -0.0106 -0.4288 0.059 Uiso 1 1 calc R
H27B H -1.2600 -0.0341 -0.4151 0.059 Uiso 1 1 calc R
C28 C -1.0867(8) -0.09095(18) -0.4868(4) 0.0387(11) Uani 1 1 d .
H28 H -1.1588 -0.1238 -0.4656 0.046 Uiso 1 1 calc R
C29 C -1.1798(8) -0.07542(17) -0.6066(4) 0.0390(12) Uani 1 1 d .
C30 C -1.3926(9) -0.0820(2) -0.6470(5) 0.0509(14) Uani 1 1 d .
H30 H -1.4764 -0.0982 -0.6015 0.061 Uiso 1 1 calc R
C31 C -1.4829(11) -0.0649(3) -0.7543(5) 0.0622(18) Uani 1 1 d .
H31 H -1.6271 -0.0686 -0.7803 0.075 Uiso 1 1 calc R
C32 C -1.3578(12) -0.0422(3) -0.8221(5) 0.0636(19) Uani 1 1 d .
H32 H -1.4172 -0.0315 -0.8950 0.076 Uiso 1 1 calc R
C33 C -1.1481(11) -0.0353(2) -0.7833(5) 0.0601(16) Uani 1 1 d .
H33 H -1.0646 -0.0195 -0.8293 0.072 Uiso 1 1 calc R
C34 C -1.0577(10) -0.0521(2) -0.6746(5) 0.0488(13) Uani 1 1 d .
H34 H -0.9140 -0.0474 -0.6482 0.059 Uiso 1 1 calc R
C35 C -0.8232(11) -0.2899(2) -0.3683(7) 0.074(2) Uani 1 1 d .
H35A H -0.9480 -0.2974 -0.3390 0.111 Uiso 1 1 calc GR
H35B H -0.7148 -0.3157 -0.3371 0.111 Uiso 1 1 calc GR
H35C H -0.8541 -0.2936 -0.4487 0.111 Uiso 1 1 calc GR
C36 C -0.7524(11) -0.2212(3) -0.2151(5) 0.0692(19) Uani 1 1 d .
H36A H -0.6984 -0.1848 -0.1952 0.104 Uiso 1 1 calc GR
H36B H -0.6662 -0.2481 -0.1693 0.104 Uiso 1 1 calc GR
H36C H -0.8944 -0.2238 -0.2029 0.104 Uiso 1 1 calc GR
C37 C -0.7494(9) -0.2321(2) -0.3374(5) 0.0433(13) Uani 1 1 d .
C38 C -0.4990(14) -0.2446(3) -0.4755(7) 0.088(3) Uani 1 1 d .
H38A H -0.6226 -0.2423 -0.5337 0.132 Uiso 1 1 calc GR
H38B H -0.4656 -0.2828 -0.4586 0.132 Uiso 1 1 calc GR
H38C H -0.3830 -0.2271 -0.5005 0.132 Uiso 1 1 calc GR
C39 C -0.3483(10) -0.2195(3) -0.2778(7) 0.077(2) Uani 1 1 d .
H39A H -0.2270 -0.2066 -0.3051 0.116 Uiso 1 1 calc GR
H39B H -0.3272 -0.2574 -0.2542 0.116 Uiso 1 1 calc GR
H39C H -0.3685 -0.1971 -0.2153 0.116 Uiso 1 1 calc GR
C40 C -0.5400(9) -0.2155(2) -0.3703(5) 0.0453(12) Uani 1 1 d .
B2 B -0.7830(9) -0.1495(2) -0.4259(5) 0.0355(12) Uani 1 1 d .

loop_
_atom_site_aniso_label
_atom_site_aniso_U_11
_atom_site_aniso_U_22
_atom_site_aniso_U_33
_atom_site_aniso_U_23
_atom_site_aniso_U_13
_atom_site_aniso_U_12
O1 0.047(2) 0.0344(16) 0.0312(18) 0.0108(13) 0.0027(14) 0.0003(14)
O2 0.046(2) 0.0415(18) 0.045(2) 0.0138(15) 0.0095(16) 0.0009(15)
O3 0.0428(18) 0.0301(16) 0.044(2) 0.0112(14) 0.0018(14) 0.0030(14)
C1 0.054(3) 0.026(2) 0.022(2) 0.0034(18) 0.007(2) 0.0006(19)
C2 0.054(3) 0.061(4) 0.035(3) 0.006(3) 0.009(2) 0.000(3)
C3 0.053(3) 0.080(4) 0.044(4) 0.010(3) -0.002(3) 0.002(3)
C4 0.071(4) 0.055(3) 0.029(3) 0.008(2) -0.003(3) 0.002(3)
C5 0.066(4) 0.050(3) 0.032(3) 0.005(2) 0.010(3) -0.001(3)
C6 0.052(3) 0.037(2) 0.032(3) 0.004(2) 0.004(2) -0.001(2)
C7 0.052(3) 0.030(2) 0.026(3) 0.0085(18) 0.006(2) 0.003(2)
C8 0.082(4) 0.037(3) 0.029(3) 0.004(2) 0.008(3) 0.012(3)
C9 0.079(4) 0.034(2) 0.027(3) 0.001(2) 0.009(3) 0.003(2)
C10 0.081(4) 0.062(4) 0.036(3) 0.001(3) 0.012(3) -0.003(3)
C11 0.102(6) 0.073(4) 0.034(3) 0.009(3) 0.014(3) -0.011(4)
C12 0.116(6) 0.058(4) 0.023(3) 0.003(3) 0.001(3) -0.005(4)
C13 0.092(5) 0.071(4) 0.033(3) -0.015(3) -0.003(3) -0.009(4)
C14 0.084(5) 0.053(3) 0.034(3) 0.000(3) 0.011(3) -0.008(3)
C15 0.042(3) 0.035(2) 0.047(3) 0.015(2) 0.006(2) 0.007(2)
C16 0.046(3) 0.041(3) 0.049(3) 0.008(2) 0.013(2) 0.011(2)
C17 0.048(4) 0.084(5) 0.089(6) 0.030(4) 0.000(3) 0.006(3)
C18 0.145(8) 0.069(4) 0.087(6) -0.003(4) 0.074(5) 0.018(4)
C19 0.081(5) 0.035(3) 0.113(6) 0.014(3) -0.001(4) 0.000(3)
C20 0.073(4) 0.090(5) 0.039(4) 0.021(3) 0.014(3) 0.020(3)
B1 0.042(3) 0.033(2) 0.017(2) 0.0005(19) 0.004(2) -0.001(2)
O4 0.060(2) 0.0329(16) 0.039(2) 0.0125(14) 0.0076(16) 0.0002(15)
O5 0.048(2) 0.0420(18) 0.050(2) 0.0143(16) 0.0081(16) -0.0009(15)
O6 0.0427(18) 0.0333(16) 0.041(2) 0.0118(14) 0.0056(14) 0.0027(14)
C21 0.069(4) 0.037(3) 0.032(3) -0.003(2) 0.004(3) 0.005(2)
C22 0.085(5) 0.058(3) 0.042(4) -0.006(3) 0.007(3) -0.010(3)
C23 0.086(5) 0.084(5) 0.047(4) -0.009(4) -0.011(4) -0.012(4)
C24 0.111(6) 0.081(5) 0.036(4) -0.005(3) -0.012(4) 0.000(4)
C25 0.108(6) 0.068(4) 0.033(3) 0.007(3) 0.014(3) -0.003(4)
C26 0.075(4) 0.056(3) 0.038(3) -0.004(3) 0.004(3) 0.002(3)
C27 0.074(4) 0.036(3) 0.034(3) 0.000(2) 0.004(3) 0.014(2)
C28 0.051(3) 0.030(2) 0.034(3) 0.0035(19) 0.003(2) 0.005(2)
C29 0.065(3) 0.024(2) 0.026(3) 0.0016(18) 0.004(2) 0.003(2)
C30 0.069(4) 0.046(3) 0.034(3) 0.002(2) 0.001(3) -0.008(3)
C31 0.081(4) 0.057(3) 0.039(4) -0.003(3) -0.013(3) -0.007(3)
C32 0.108(6) 0.056(3) 0.021(3) 0.001(2) -0.003(3) 0.000(3)
C33 0.101(5) 0.049(3) 0.031(3) 0.013(2) 0.015(3) 0.004(3)
C34 0.067(3) 0.043(3) 0.036(3) 0.006(2) 0.009(2) 0.000(2)
C35 0.081(5) 0.034(3) 0.102(6) 0.016(3) 0.006(4) 0.001(3)
C36 0.070(4) 0.096(5) 0.046(4) 0.026(3) 0.023(3) 0.022(3)
C37 0.052(3) 0.035(3) 0.043(3) 0.016(2) 0.010(2) 0.009(2)
C38 0.116(7) 0.088(5) 0.074(5) 0.000(4) 0.054(5) 0.031(4)
C39 0.053(4) 0.081(5) 0.093(6) 0.033(4) 0.004(3) 0.003(3)
C40 0.052(3) 0.040(3) 0.046(3) 0.011(2) 0.015(2) 0.008(2)
B2 0.048(3) 0.034(3) 0.026(3) 0.004(2) 0.010(2) 0.001(2)

loop_
_atom_type_symbol
_atom_type_description
_atom_type_scat_dispersion_real
_atom_type_scat_dispersion_imag
_atom_type_scat_source
C C 0.0033 0.0016 'International Tables Vol C Tables 4.2.6.8 and 6.1.1.4'
H H 0.0000 0.0000 'International Tables Vol C Tables 4.2.6.8 and 6.1.1.4'
B B 0.0013 0.0007 'International Tables Vol C Tables 4.2.6.8 and 6.1.1.4'
O O 0.0106 0.0060 'International Tables Vol C Tables 4.2.6.8 and 6.1.1.4'

loop_
_geom_angle_atom_site_label_1
_geom_angle_atom_site_label_2
_geom_angle_atom_site_label_3
_geom_angle
B1 O1 C7 121.2(4)
B1 O2 C16 105.9(4)
B1 O3 C15 106.1(4)
C2 C1 C6 119.4(4)
C2 C1 C7 119.6(4)
C6 C1 C7 120.9(4)
C1 C2 H2 119.9
C1 C2 C3 120.2(5)
C3 C2 H2 119.9
C2 C3 H3 120.1
C4 C3 C2 119.8(6)
C4 C3 H3 120.1
C3 C4 H4 119.9
C5 C4 C3 120.2(5)
C5 C4 H4 119.9
C4 C5 H5 119.9
C4 C5 C6 120.3(6)
C6 C5 H5 119.9
C1 C6 C5 120.1(5)
C1 C6 H6 119.9
C5 C6 H6 119.9
O1 C7 C1 109.8(4)
O1 C7 H7 109.4
O1 C7 C8 108.4(4)
C1 C7 H7 109.4
C1 C7 C8 110.4(4)
C8 C7 H7 109.4
C7 C8 H8A 109.0
C7 C8 H8B 109.0
C7 C8 C9 113.1(4)
H8A C8 H8B 107.8
C9 C8 H8A 109.0
C9 C8 H8B 109.0
C10 C9 C8 119.1(6)
C14 C9 C8 120.1(6)
C14 C9 C10 120.8(5)
C9 C10 H10 120.5
C9 C10 C11 119.0(6)
C11 C10 H10 120.5
C10 C11 H11 120.0
C12 C11 C10 120.1(6)
C12 C11 H11 120.0
C11 C12 H12 119.9
C11 C12 C13 120.2(6)
C13 C12 H12 119.9
C12 C13 H13 119.8
C12 C13 C14 120.4(7)
C14 C13 H13 119.8
C9 C14 C13 119.6(6)
C9 C14 H14 120.2
C13 C14 H14 120.2
O3 C15 C16 102.6(4)
O3 C15 C19 108.6(4)
O3 C15 C20 106.9(4)
C19 C15 C16 115.3(5)
C19 C15 C20 110.3(6)
C20 C15 C16 112.3(5)
O2 C16 C15 102.7(4)
O2 C16 C17 108.3(4)
O2 C16 C18 105.3(5)
C17 C16 C15 115.8(5)
C17 C16 C18 109.6(6)
C18 C16 C15 114.2(5)
C16 C17 H17A 109.5
C16 C17 H17B 109.5
C16 C17 H17C 109.5
H17A C17 H17B 109.5
H17A C17 H17C 109.5
H17B C17 H17C 109.5
C16 C18 H18A 109.5
C16 C18 H18B 109.5
C16 C18 H18C 109.5
H18A C18 H18B 109.5
H18A C18 H18C 109.5
H18B C18 H18C 109.5
C15 C19 H19A 109.5
C15 C19 H19B 109.5
C15 C19 H19C 109.5
H19A C19 H19B 109.5
H19A C19 H19C 109.5
H19B C19 H19C 109.5
C15 C20 H20A 109.5
C15 C20 H20B 109.5
C15 C20 H20C 109.5
H20A C20 H20B 109.5
H20A C20 H20C 109.5
H20B C20 H20C 109.5
O2 B1 O1 120.7(4)
O2 B1 O3 115.8(4)
O3 B1 O1 123.5(4)
B2 O4 C28 121.6(4)
B2 O5 C40 106.4(4)
B2 O6 C37 106.0(4)
C22 C21 C27 121.0(6)
C26 C21 C22 117.4(5)
C26 C21 C27 121.5(5)
C21 C22 H22 119.2
C23 C22 C21 121.7(7)
C23 C22 H22 119.2
C22 C23 H23 120.5
C24 C23 C22 119.0(7)
C24 C23 H23 120.5
C23 C24 H24 119.4
C23 C24 C25 121.2(7)
C25 C24 H24 119.4
C24 C25 H25 120.1
C24 C25 C26 119.8(7)
C26 C25 H25 120.1
C21 C26 H26 119.5
C25 C26 C21 120.9(6)
C25 C26 H26 119.5
C21 C27 H27A 108.8
C21 C27 H27B 108.8
C21 C27 C28 113.8(4)
H27A C27 H27B 107.7
C28 C27 H27A 108.8
C28 C27 H27B 108.8
O4 C28 C27 108.0(4)
O4 C28 H28 109.4
O4 C28 C29 110.2(4)
C27 C28 H28 109.4
C29 C28 C27 110.4(4)
C29 C28 H28 109.4
C30 C29 C28 120.0(5)
C34 C29 C28 120.9(5)
C34 C29 C30 119.1(5)
C29 C30 H30 119.6
C29 C30 C31 120.8(6)
C31 C30 H30 119.6
C30 C31 H31 120.3
C32 C31 C30 119.5(6)
C32 C31 H31 120.3
C31 C32 H32 119.8
C33 C32 C31 120.4(6)
C33 C32 H32 119.8
C32 C33 H33 120.0
C32 C33 C34 120.0(6)
C34 C33 H33 120.0
C29 C34 C33 120.2(6)
C29 C34 H34 119.9
C33 C34 H34 119.9
H35A C35 H35B 109.5
H35A C35 H35C 109.5
H35B C35 H35C 109.5
C37 C35 H35A 109.5
C37 C35 H35B 109.5
C37 C35 H35C 109.5
H36A C36 H36B 109.5
H36A C36 H36C 109.5
H36B C36 H36C 109.5
C37 C36 H36A 109.5
C37 C36 H36B 109.5
C37 C36 H36C 109.5
O6 C37 C35 108.5(4)
O6 C37 C36 106.0(5)
O6 C37 C40 102.9(4)
C35 C37 C36 110.2(6)
C35 C37 C40 115.7(5)
C36 C37 C40 112.8(5)
H38A C38 H38B 109.5
H38A C38 H38C 109.5
H38B C38 H38C 109.5
C40 C38 H38A 109.5
C40 C38 H38B 109.5
C40 C38 H38C 109.5
H39A C39 H39B 109.5
H39A C39 H39C 109.5
H39B C39 H39C 109.5
C40 C39 H39A 109.5
C40 C39 H39B 109.5
C40 C39 H39C 109.5
O5 C40 C37 102.7(4)
O5 C40 C38 106.1(5)
O5 C40 C39 108.1(5)
C38 C40 C37 113.6(5)
C39 C40 C37 115.5(5)
C39 C40 C38 110.0(6)
O4 B2 O6 123.3(5)
O5 B2 O4 121.8(4)
O5 B2 O6 114.8(4)

loop_
_geom_bond_atom_site_label_1
_geom_bond_atom_site_label_2
_geom_bond_distance
O1 C7 1.426(6)
O1 B1 1.367(6)
O2 C16 1.457(6)
O2 B1 1.341(6)
O3 C15 1.456(5)
O3 B1 1.345(6)
C1 C2 1.362(7)
C1 C6 1.376(7)
C1 C7 1.514(6)
C2 H2 0.9300
C2 C3 1.395(8)
C3 H3 0.9300
C3 C4 1.370(9)
C4 H4 0.9300
C4 C5 1.350(7)
C5 H5 0.9300
C5 C6 1.390(7)
C6 H6 0.9300
C7 H7 0.9800
C7 C8 1.517(7)
C8 H8A 0.9700
C8 H8B 0.9700
C8 C9 1.521(7)
C9 C10 1.369(9)
C9 C14 1.356(8)
C10 H10 0.9300
C10 C11 1.414(8)
C11 H11 0.9300
C11 C12 1.354(9)
C12 H12 0.9300
C12 C13 1.363(10)
C13 H13 0.9300
C13 C14 1.397(9)
C14 H14 0.9300
C15 C16 1.546(8)
C15 C19 1.496(8)
C15 C20 1.521(8)
C16 C17 1.500(8)
C16 C18 1.512(9)
C17 H17A 0.9600
C17 H17B 0.9600
C17 H17C 0.9600
C18 H18A 0.9600
C18 H18B 0.9600
C18 H18C 0.9600
C19 H19A 0.9600
C19 H19B 0.9600
C19 H19C 0.9600
C20 H20A 0.9600
C20 H20B 0.9600
C20 H20C 0.9600
O4 C28 1.409(6)
O4 B2 1.361(6)
O5 C40 1.465(6)
O5 B2 1.340(7)
O6 C37 1.457(6)
O6 B2 1.365(6)
C21 C22 1.386(8)
C21 C26 1.382(9)
C21 C27 1.484(8)
C22 H22 0.9300
C22 C23 1.376(9)
C23 H23 0.9300
C23 C24 1.355(12)
C24 H24 0.9300
C24 C25 1.361(10)
C25 H25 0.9300
C25 C26 1.376(9)
C26 H26 0.9300
C27 H27A 0.9700
C27 H27B 0.9700
C27 C28 1.538(7)
C28 H28 0.9800
C28 C29 1.508(6)
C29 C30 1.379(7)
C29 C34 1.368(8)
C30 H30 0.9300
C30 C31 1.382(8)
C31 H31 0.9300
C31 C32 1.373(10)
C32 H32 0.9300
C32 C33 1.358(9)
C33 H33 0.9300
C33 C34 1.394(8)
C34 H34 0.9300
C35 H35A 0.9600
C35 H35B 0.9600
C35 H35C 0.9600
C35 C37 1.498(8)
C36 H36A 0.9600
C36 H36B 0.9600
C36 H36C 0.9600
C36 C37 1.510(9)
C37 C40 1.537(8)
C38 H38A 0.9600
C38 H38B 0.9600
C38 H38C 0.9600
C38 C40 1.524(9)
C39 H39A 0.9600
C39 H39B 0.9600
C39 H39C 0.9600
C39 C40 1.506(8)

loop_
_geom_torsion_atom_site_label_1
_geom_torsion_atom_site_label_2
_geom_torsion_atom_site_label_3
_geom_torsion_atom_site_label_4
_geom_torsion
O1 C7 C8 C9 59.5(6)
O3 C15 C16 O2 -25.7(5)
O3 C15 C16 C17 -143.5(5)
O3 C15 C16 C18 87.8(5)
C1 C2 C3 C4 0.1(9)
C1 C7 C8 C9 179.8(5)
C2 C1 C6 C5 0.0(7)
C2 C1 C7 O1 -163.0(4)
C2 C1 C7 C8 77.5(6)
C2 C3 C4 C5 -0.7(10)
C3 C4 C5 C6 0.9(9)
C4 C5 C6 C1 -0.6(7)
C6 C1 C2 C3 0.2(8)
C6 C1 C7 O1 20.1(6)
C6 C1 C7 C8 -99.4(5)
C7 O1 B1 O2 168.4(4)
C7 O1 B1 O3 -12.8(7)
C7 C1 C2 C3 -176.7(5)
C7 C1 C6 C5 176.9(4)
C7 C8 C9 C10 91.4(6)
C7 C8 C9 C14 -86.4(6)
C8 C9 C10 C11 -177.5(5)
C8 C9 C14 C13 176.7(5)
C9 C10 C11 C12 0.4(10)
C10 C9 C14 C13 -1.1(9)
C10 C11 C12 C13 -0.3(10)
C11 C12 C13 C14 -0.5(10)
C12 C13 C14 C9 1.2(9)
C14 C9 C10 C11 0.3(9)
C15 O3 B1 O1 173.3(4)
C15 O3 B1 O2 -7.8(6)
C16 O2 B1 O1 169.0(4)
C16 O2 B1 O3 -9.8(6)
C19 C15 C16 O2 -143.6(5)
C19 C15 C16 C17 98.6(7)
C19 C15 C16 C18 -30.2(7)
C20 C15 C16 O2 88.8(5)
C20 C15 C16 C17 -29.0(7)
C20 C15 C16 C18 -157.8(5)
B1 O1 C7 C1 127.8(4)
B1 O1 C7 C8 -111.5(5)
B1 O2 C16 C15 21.8(5)
B1 O2 C16 C17 144.7(5)
B1 O2 C16 C18 -98.1(5)
B1 O3 C15 C16 20.6(5)
B1 O3 C15 C19 143.2(6)
B1 O3 C15 C20 -97.7(5)
O4 C28 C29 C30 156.5(4)
O4 C28 C29 C34 -26.9(6)
O6 C37 C40 O5 26.1(5)
O6 C37 C40 C38 -88.0(5)
O6 C37 C40 C39 143.6(5)
C21 C22 C23 C24 0.0(11)
C21 C27 C28 O4 -60.0(6)
C21 C27 C28 C29 179.4(5)
C22 C21 C26 C25 0.9(9)
C22 C21 C27 C28 88.5(7)
C22 C23 C24 C25 -0.4(11)
C23 C24 C25 C26 1.0(11)
C24 C25 C26 C21 -1.3(10)
C26 C21 C22 C23 -0.3(9)
C26 C21 C27 C28 -91.5(6)
C27 C21 C22 C23 179.6(6)
C27 C21 C26 C25 -179.0(5)
C27 C28 C29 C30 -84.2(6)
C27 C28 C29 C34 92.4(6)
C28 O4 B2 O5 -170.2(4)
C28 O4 B2 O6 12.0(7)
C28 C29 C30 C31 176.0(5)
C28 C29 C34 C33 -176.7(5)
C29 C30 C31 C32 1.5(9)
C30 C29 C34 C33 -0.1(7)
C30 C31 C32 C33 -1.7(10)
C31 C32 C33 C34 0.9(9)
C32 C33 C34 C29 0.0(8)
C34 C29 C30 C31 -0.6(8)
C35 C37 C40 O5 144.3(5)
C35 C37 C40 C38 30.2(7)
C35 C37 C40 C39 -98.2(7)
C36 C37 C40 O5 -87.6(5)
C36 C37 C40 C38 158.2(5)
C36 C37 C40 C39 29.8(7)
C37 O6 B2 O4 -173.5(5)
C37 O6 B2 O5 8.6(6)
C40 O5 B2 O4 -168.8(5)
C40 O5 B2 O6 9.2(6)
B2 O4 C28 C27 109.7(5)
B2 O4 C28 C29 -129.6(4)
B2 O5 C40 C37 -21.8(5)
B2 O5 C40 C38 97.7(6)
B2 O5 C40 C39 -144.4(5)
B2 O6 C37 C35 -144.5(5)
B2 O6 C37 C36 97.2(5)
B2 O6 C37 C40 -21.5(5)

loop_
_twin_individual_id
_twin_individual_mass_fraction_refined
1 0(2)
2 1(2)
